data_1000474
loop_
_publ_author_name
'Mercier, N'
'Leblanc, M'
'Durand, J'

_publ_section_title
;
New frequency doubling compounds: K4 Ln2 (C O3)3 F4 (Ln = Pr, Nd, Sm,
Gd, Eu); crystal structure and characterization
;
_journal_coden_ASTM EJSCE5
_journal_name_full
;
European Journal of Solid State Inorganic Chemistry
;
_journal_page_first 241
_journal_page_last 249
_journal_volume 34
_journal_year 1997
_chemical_formula_structural 'K4 Gd2 (C O3)3 F4'
_chemical_formula_sum 'C3 F4 Gd2 K4 O9'
_chemical_name_systematic
;
Tetrapotassium digadolinium tricarbonate tetrafluoride
;
_space_group_IT_number 155
_symmetry_cell_setting trigonal
_symmetry_space_group_name_Hall 'R 3 2"'
_symmetry_space_group_name_H-M 'R 3 2 :H'
_cell_angle_alpha 90
_cell_angle_beta 90
_cell_angle_gamma 120
_cell_formula_units_Z 3
_cell_length_a 9.0268(3)
_cell_length_b 9.0268(3)
_cell_length_c 13.684(2)
_cell_volume 965.6
_refine_ls_R_factor_all 0.018
_cod_depositor_comments
;
 Correcting the summary chemical formula by changing it from 'F4 Gd2 K4 O9'
 to 'C3 F4 Gd2 K4 O9'.

 Antanas Vaitkus,
 2018-07-07
;
_cod_original_sg_symbol_H-M 'R 3 2 H'
_cod_database_code 1000474

loop_
_symmetry_equiv_pos_as_xyz
x,y,z
-y,x-y,z
y-x,-x,z
y,x,-z
x-y,-y,-z
-x,y-x,-z
1/3+x,2/3+y,2/3+z
2/3+x,1/3+y,1/3+z
1/3-y,2/3+x-y,2/3+z
2/3-y,1/3+x-y,1/3+z
1/3-x+y,2/3-x,2/3+z
2/3-x+y,1/3-x,1/3+z
1/3+y,2/3+x,2/3-z
2/3+y,1/3+x,1/3-z
1/3+x-y,2/3-y,2/3-z
2/3+x-y,1/3-y,1/3-z
1/3-x,2/3-x+y,2/3-z
2/3-x,1/3-x+y,1/3-z

loop_
_atom_site_aniso_label
_atom_site_aniso_U_11
_atom_site_aniso_U_12
_atom_site_aniso_U_13
_atom_site_aniso_U_22
_atom_site_aniso_U_23
_atom_site_aniso_U_33
Gd1 0.0091(1) 0.0046(1) 0. 0.0091(1) 0. 0.0090(1)
K1 0.0155(2) 0.0076(1) 0. 0.0155(2) 0. 0.0209(3)
K2 0.0329(3) 0.0145(2) -0.0031(1) 0.0290(4) -0.0062(3) 0.0194(3)
C1 0.0100(5) 0.0043(3) -0.0010(4) 0.0086(7) -0.0020(8) 0.042(2)
O1 0.0106(4) 0.0035(4) 0.0051(8) 0.0115(3) 0.0016(8) 0.0824(20)
O2 0.0124(4) 0.0087(3) -0.0020(3) 0.0173(6) -0.0039(7) 0.0506(14)
F1 0.0298(6) 0.0149(3) 0. 0.0298(6) 0. 0.0127(6)
F2 0.0136(12) 0.018(3) 0.011(10) 0.092(11) -0.002(5) 0.0143(11)

loop_
_atom_site_label
_atom_site_type_symbol
_atom_site_symmetry_multiplicity
_atom_site_Wyckoff_symbol
_atom_site_fract_x
_atom_site_fract_y
_atom_site_fract_z
_atom_site_occupancy
_atom_site_attached_hydrogens
_atom_site_calc_flag
Gd1 Gd3+ 6 c 0. 0. 0.3561(1) 1. 0 d
K1 K1+ 3 a 0. 0. 0. 1. 0 d
K2 K1+ 9 e 0.3719(1) 0. 0.5 1. 0 d
C1 C4+ 9 d 0.6457(3) 0. 0. 1. 0 d
O1 O2- 18 f 0.1428(2) 0.7850(3) 0.0017(3) 1. 0 d
O2 O2- 9 d 0.5023(7) 0. 0. 1. 0 d
F1 F1- 6 c 0. 0. 0.1945(1) 1. 0 d
F2 F1- 18 f 0.0505(16) 0.8997(6) 0.5002(6) 0.333 0 d

loop_
_atom_type_symbol
_atom_type_oxidation_number
Gd3+ 3.000
K1+ 1.000
C4+ 4.000
O2- -2.000
F1- -1.000
